data_4076230
loop_
_publ_author_name
'B\"ottcher, Hans-Christian'
'Graf, Marion'
'Mereiter, Kurt'
'Kirchner, Karl'

_publ_section_title
;
 Reductive Dimerization of Nitric Oxide totrans-Hyponitrite in the
 Coordination Sphere of a Dinuclear Ruthenium Complex
;
_journal_issue 6
_journal_name_full Organometallics
_journal_page_first 1269
_journal_paper_doi 10.1021/om030618s
_journal_volume 23
_journal_year 2004
_chemical_formula_moiety 'C37 H41 N2 O6 P3 Ru2'
_chemical_formula_sum 'C37 H41 N2 O6 P3 Ru2'
_chemical_formula_weight 904.77
_chemical_name_common 'compound (2).solv'
_chemical_name_systematic
; 
[Ru2(CO)4(mue-H)(mue-PBu^t^2)(mue-dppm)(mue-eta2-ONNO)].solv
;
_space_group_IT_number 14
_symmetry_cell_setting monoclinic
_symmetry_space_group_name_Hall '-P 2ybc'
_symmetry_space_group_name_H-M 'P 1 21/c 1'
_atom_sites_solution_hydrogens geom
_atom_sites_solution_primary direct
_atom_sites_solution_secondary difmap
_audit_creation_method SHELXL-97
_cell_angle_alpha 90.00
_cell_angle_beta 100.329(1)
_cell_angle_gamma 90.00
_cell_formula_units_Z 8
_cell_length_a 19.3385(9)
_cell_length_b 17.3924(8)
_cell_length_c 26.0465(12)
_cell_measurement_reflns_used 8254
_cell_measurement_temperature 100(2)
_cell_measurement_theta_max 30.0
_cell_measurement_theta_min 2.4
_cell_volume 8618.6(7)
_computing_cell_refinement 'Bruker SAINT'
_computing_data_collection 'Bruker SMART'
_computing_data_reduction 'Bruker SAINT, SADABS, XPREP'
_computing_molecular_graphics 'Bruker SHELXTL'
_computing_publication_material 'Bruker SHELXTL'
_computing_structure_refinement 'SHELXL-97 (Sheldrick, 1997)'
_computing_structure_solution 'SHELXS-97 (Sheldrick, 1990)'
_diffrn_ambient_temperature 100(2)
_diffrn_measured_fraction_theta_full 0.985
_diffrn_measured_fraction_theta_max 0.985
_diffrn_measurement_device_type 'Bruker Smart APEX CCD 3-circle diffractometer'
_diffrn_measurement_method 'omega and phi scans'
_diffrn_radiation_monochromator graphite
_diffrn_radiation_source 'normal-focus sealed tube'
_diffrn_radiation_type MoK\a
_diffrn_radiation_wavelength 0.71073
_diffrn_reflns_av_R_equivalents 0.0289
_diffrn_reflns_av_sigmaI/netI 0.0211
_diffrn_reflns_limit_h_max 27
_diffrn_reflns_limit_h_min -27
_diffrn_reflns_limit_k_max 24
_diffrn_reflns_limit_k_min -24
_diffrn_reflns_limit_l_max 36
_diffrn_reflns_limit_l_min -36
_diffrn_reflns_number 126453
_diffrn_reflns_theta_full 30.05
_diffrn_reflns_theta_max 30.05
_diffrn_reflns_theta_min 2.44
_diffrn_standards_decay_% 0
_exptl_absorpt_coefficient_mu 0.854
_exptl_absorpt_correction_T_max 1.00
_exptl_absorpt_correction_T_min 0.79
_exptl_absorpt_correction_type multi-scan
_exptl_absorpt_process_details
;
 Program SADABS, V2.05 (G.M. Sheldrick, University of Goettingen, Germany)
 was used for absorption correction with the multi-scan method.
;
_exptl_crystal_colour yellow
_exptl_crystal_density_diffrn 1.395
_exptl_crystal_density_method 'not measured'
_exptl_crystal_description block
_exptl_crystal_F_000 3664
_exptl_crystal_size_max 0.72
_exptl_crystal_size_mid 0.60
_exptl_crystal_size_min 0.58
_refine_diff_density_max 0.939
_refine_diff_density_min -0.813
_refine_diff_density_rms 0.084
_refine_ls_extinction_method none
_refine_ls_goodness_of_fit_ref 1.082
_refine_ls_hydrogen_treatment mixed
_refine_ls_matrix_type full
_refine_ls_number_parameters 907
_refine_ls_number_reflns 24898
_refine_ls_number_restraints 6
_refine_ls_restrained_S_all 1.081
_refine_ls_R_factor_all 0.0337
_refine_ls_R_factor_gt 0.0288
_refine_ls_shift/su_max 0.002
_refine_ls_shift/su_mean 0.000
_refine_ls_structure_factor_coef Fsqd
_refine_ls_weighting_details 'calc w=1/[\s^2^(Fo^2^)+(0.0301P)^2^+8.9945P] where P=(Fo^2^+2Fc^2^)/3'
_refine_ls_weighting_scheme calc
_refine_ls_wR_factor_gt 0.0709
_refine_ls_wR_factor_ref 0.0732
_reflns_number_gt 21814
_reflns_number_total 24898
_reflns_threshold_expression >2sigma(I)
_cod_data_source_file om030618s.cif
_cod_data_source_block 2solv
_cod_depositor_comments
;
The following automatic conversions were performed:

'_symmetry_cell_setting' value 'Monoclinic' changed to 'monoclinic'
according to /home/saulius/struct/CIF-dictionaries/cif_core.dic
dictionary named 'cif_core.dic' version 2.4.1 from 2010-06-29.

Automatic conversion script
Id: cif_fix_values 1715 2011-07-08 13:25:40Z adriana 
;
_cod_original_sg_symbol_H-M P2(1)/c
_cod_database_code 4076230

loop_
_symmetry_equiv_pos_as_xyz
'x, y, z'
'-x, y+1/2, -z+1/2'
'-x, -y, -z'
'x, -y-1/2, z-1/2'

loop_
_atom_site_label
_atom_site_type_symbol
_atom_site_fract_x
_atom_site_fract_y
_atom_site_fract_z
_atom_site_U_iso_or_equiv
_atom_site_adp_type
_atom_site_occupancy
_atom_site_symmetry_multiplicity
_atom_site_calc_flag
_atom_site_refinement_flags
_atom_site_disorder_assembly
_atom_site_disorder_group
Ru1 Ru 0.188362(7) 0.905335(8) 0.069256(5) 0.01610(3) Uani 1 1 d D . .
Ru2 Ru 0.199445(7) 0.768731(9) 0.130475(6) 0.01756(3) Uani 1 1 d D . .
H1 H 0.2291(10) 0.8158(6) 0.0795(6) 0.021 Uiso 1 1 d D . .
P1 P 0.31099(2) 0.92522(3) 0.081357(17) 0.01508(8) Uani 1 1 d . . .
P2 P 0.32439(2) 0.77297(3) 0.152626(18) 0.01649(8) Uani 1 1 d . . .
P3 P 0.09266(2) 0.82680(3) 0.08548(2) 0.02083(9) Uani 1 1 d . . .
O1 O 0.13595(10) 1.06661(10) 0.03923(8) 0.0400(4) Uani 1 1 d . . .
O2 O 0.15791(10) 0.90327(12) -0.04857(6) 0.0422(5) Uani 1 1 d . . .
O3 O 0.14780(10) 0.66942(11) 0.21219(7) 0.0401(4) Uani 1 1 d . . .
O4 O 0.19682(9) 0.62706(9) 0.06334(7) 0.0351(4) Uani 1 1 d . . .
O5 O 0.18570(9) 1.04760(9) 0.13640(7) 0.0339(3) Uani 1 1 d . . .
O6 O 0.21558(8) 0.86565(9) 0.18088(5) 0.0240(3) Uani 1 1 d . . .
N1 N 0.20138(9) 0.99132(11) 0.17008(7) 0.0275(4) Uani 1 1 d . . .
N2 N 0.20403(8) 0.92697(10) 0.14824(6) 0.0208(3) Uani 1 1 d . . .
C1 C 0.15714(12) 1.01150(14) 0.06013(11) 0.0340(5) Uani 1 1 d . . .
C2 C 0.17025(11) 0.89881(13) -0.00411(8) 0.0263(4) Uani 1 1 d . . .
C3 C 0.16826(11) 0.70803(13) 0.18297(8) 0.0273(4) Uani 1 1 d . . .
C4 C 0.19613(10) 0.68096(12) 0.08839(8) 0.0244(4) Uani 1 1 d . . .
C5 C 0.35370(9) 0.87168(10) 0.13992(7) 0.0169(3) Uani 1 1 d . . .
H5A H 0.3491 0.9034 0.1707 0.020 Uiso 1 1 calc R . .
H5B H 0.4045 0.8688 0.1386 0.020 Uiso 1 1 calc R . .
C6 C 0.34455(9) 1.02286(10) 0.09475(7) 0.0169(3) Uani 1 1 d . . .
C7 C 0.36773(10) 1.05132(11) 0.14488(7) 0.0198(3) Uani 1 1 d . . .
H7 H 0.3673 1.0191 0.1743 0.024 Uiso 1 1 calc R . .
C8 C 0.39153(11) 1.12684(12) 0.15203(8) 0.0230(4) Uani 1 1 d . . .
H8 H 0.4073 1.1458 0.1863 0.028 Uiso 1 1 calc R . .
C9 C 0.39247(10) 1.17462(11) 0.10953(8) 0.0230(4) Uani 1 1 d . . .
H9 H 0.4090 1.2260 0.1146 0.028 Uiso 1 1 calc R . .
C10 C 0.36888(11) 1.14641(11) 0.05927(8) 0.0234(4) Uani 1 1 d . . .
H10 H 0.3695 1.1787 0.0299 0.028 Uiso 1 1 calc R . .
C11 C 0.34457(10) 1.07148(11) 0.05194(7) 0.0203(3) Uani 1 1 d . . .
H11 H 0.3278 1.0530 0.0176 0.024 Uiso 1 1 calc R . .
C12 C 0.35972(10) 0.89183(11) 0.03180(7) 0.0180(3) Uani 1 1 d . . .
C13 C 0.42811(10) 0.91833(11) 0.03196(8) 0.0220(4) Uani 1 1 d . . .
H13 H 0.4474 0.9574 0.0558 0.026 Uiso 1 1 calc R . .
C14 C 0.46795(12) 0.88793(13) -0.00241(9) 0.0280(4) Uani 1 1 d . . .
H14 H 0.5141 0.9066 -0.0024 0.034 Uiso 1 1 calc R . .
C15 C 0.44049(13) 0.83026(14) -0.03688(9) 0.0318(5) Uani 1 1 d . . .
H15 H 0.4681 0.8092 -0.0601 0.038 Uiso 1 1 calc R . .
C16 C 0.37297(13) 0.80338(14) -0.03748(8) 0.0310(4) Uani 1 1 d . . .
H16 H 0.3543 0.7639 -0.0611 0.037 Uiso 1 1 calc R . .
C17 C 0.33228(11) 0.83441(12) -0.00326(8) 0.0244(4) Uani 1 1 d . . .
H17 H 0.2858 0.8163 -0.0039 0.029 Uiso 1 1 calc R . .
C18 C 0.36696(10) 0.76529(10) 0.22076(7) 0.0187(3) Uani 1 1 d . . .
C19 C 0.44043(10) 0.76797(12) 0.23354(8) 0.0237(4) Uani 1 1 d . . .
H19 H 0.4677 0.7686 0.2066 0.028 Uiso 1 1 calc R . .
C20 C 0.47349(12) 0.76971(12) 0.28539(9) 0.0289(4) Uani 1 1 d . . .
H20 H 0.5233 0.7725 0.2940 0.035 Uiso 1 1 calc R . .
C21 C 0.43360(13) 0.76739(13) 0.32477(8) 0.0309(5) Uani 1 1 d . . .
H21 H 0.4562 0.7687 0.3603 0.037 Uiso 1 1 calc R . .
C22 C 0.36093(12) 0.76317(12) 0.31248(8) 0.0277(4) Uani 1 1 d . . .
H22 H 0.3340 0.7606 0.3395 0.033 Uiso 1 1 calc R . .
C23 C 0.32736(11) 0.76266(11) 0.26037(7) 0.0222(4) Uani 1 1 d . . .
H23 H 0.2775 0.7605 0.2519 0.027 Uiso 1 1 calc R . .
C24 C 0.37285(10) 0.70456(11) 0.12013(7) 0.0196(3) Uani 1 1 d . . .
C25 C 0.42335(11) 0.72328(12) 0.09030(8) 0.0232(4) Uani 1 1 d . . .
H25 H 0.4356 0.7755 0.0862 0.028 Uiso 1 1 calc R . .
C26 C 0.45597(12) 0.66525(13) 0.06653(9) 0.0298(4) Uani 1 1 d . . .
H26 H 0.4899 0.6780 0.0457 0.036 Uiso 1 1 calc R . .
C27 C 0.43909(13) 0.58890(13) 0.07319(9) 0.0323(5) Uani 1 1 d . . .
H27 H 0.4615 0.5495 0.0569 0.039 Uiso 1 1 calc R . .
C28 C 0.38974(12) 0.56977(12) 0.10348(9) 0.0306(4) Uani 1 1 d . . .
H28 H 0.3787 0.5174 0.1084 0.037 Uiso 1 1 calc R . .
C29 C 0.35651(11) 0.62720(12) 0.12654(9) 0.0256(4) Uani 1 1 d . . .
H29 H 0.3222 0.6140 0.1470 0.031 Uiso 1 1 calc R . .
C30 C 0.02517(12) 0.86917(15) 0.12260(10) 0.0338(5) Uani 1 1 d . . .
C31 C 0.06071(14) 0.89018(18) 0.17838(11) 0.0432(6) Uani 1 1 d . . .
H31A H 0.0257 0.9120 0.1972 0.065 Uiso 1 1 calc R . .
H31B H 0.0979 0.9281 0.1771 0.065 Uiso 1 1 calc R . .
H31C H 0.0812 0.8439 0.1965 0.065 Uiso 1 1 calc R . .
C32 C -0.00598(16) 0.94264(19) 0.09443(15) 0.0542(8) Uani 1 1 d . . .
H32A H -0.0407 0.9649 0.1133 0.081 Uiso 1 1 calc R . .
H32B H -0.0288 0.9298 0.0588 0.081 Uiso 1 1 calc R . .
H32C H 0.0317 0.9799 0.0933 0.081 Uiso 1 1 calc R . .
C33 C -0.03385(12) 0.81287(18) 0.12906(11) 0.0414(6) Uani 1 1 d . . .
H33A H -0.0666 0.8380 0.1484 0.062 Uiso 1 1 calc R . .
H33B H -0.0136 0.7674 0.1483 0.062 Uiso 1 1 calc R . .
H33C H -0.0590 0.7972 0.0946 0.062 Uiso 1 1 calc R . .
C34 C 0.04348(11) 0.76718(13) 0.02958(8) 0.0282(4) Uani 1 1 d . . .
C35 C 0.09117(13) 0.74722(14) -0.00986(9) 0.0325(5) Uani 1 1 d . . .
H35A H 0.0647 0.7164 -0.0383 0.049 Uiso 1 1 calc R . .
H35B H 0.1318 0.7178 0.0077 0.049 Uiso 1 1 calc R . .
H35C H 0.1074 0.7947 -0.0241 0.049 Uiso 1 1 calc R . .
C36 C -0.01964(12) 0.81061(16) -0.00150(10) 0.0387(6) Uani 1 1 d . . .
H36A H -0.0435 0.7778 -0.0298 0.058 Uiso 1 1 calc R . .
H36B H -0.0032 0.8576 -0.0162 0.058 Uiso 1 1 calc R . .
H36C H -0.0525 0.8240 0.0217 0.058 Uiso 1 1 calc R . .
C37 C 0.01907(13) 0.69057(15) 0.05056(10) 0.0373(6) Uani 1 1 d . . .
H37A H -0.0063 0.6602 0.0215 0.056 Uiso 1 1 calc R . .
H37B H -0.0121 0.7013 0.0755 0.056 Uiso 1 1 calc R . .
H37C H 0.0601 0.6616 0.0680 0.056 Uiso 1 1 calc R . .
Ru1' Ru 0.229222(8) 0.391875(8) 0.228617(5) 0.01667(3) Uani 1 1 d D . .
Ru2' Ru 0.294257(7) 0.306663(8) 0.317100(5) 0.01421(3) Uani 1 1 d D . .
H1' H 0.2160(8) 0.3211(10) 0.2732(5) 0.017 Uiso 1 1 d D . .
P1' P 0.18308(2) 0.28064(3) 0.181971(17) 0.01618(8) Uani 1 1 d . . .
P2' P 0.25941(2) 0.18331(3) 0.278877(17) 0.01537(8) Uani 1 1 d . . .
P3' P 0.29972(2) 0.44339(3) 0.306615(18) 0.01571(8) Uani 1 1 d . . .
O1' O 0.22742(10) 0.51175(11) 0.14384(8) 0.0468(5) Uani 1 1 d . . .
O2' O 0.08632(11) 0.46567(14) 0.22416(10) 0.0629(7) Uani 1 1 d . . .
O3' O 0.42174(9) 0.28874(11) 0.40345(7) 0.0362(4) Uani 1 1 d . . .
O4' O 0.21119(9) 0.30441(10) 0.40426(6) 0.0299(3) Uani 1 1 d . . .
O5' O 0.32399(8) 0.40041(10) 0.14539(6) 0.0311(3) Uani 1 1 d . . .
O6' O 0.35497(7) 0.29635(8) 0.25716(5) 0.0187(2) Uani 1 1 d . . .
N1' N 0.35566(9) 0.35154(11) 0.18076(7) 0.0238(3) Uani 1 1 d . . .
N2' N 0.32336(8) 0.34375(9) 0.21870(6) 0.0179(3) Uani 1 1 d . . .
C1' C 0.23653(16) 0.46317(16) 0.17357(11) 0.0469(7) Uani 1 1 d . . .
C2' C 0.14043(12) 0.43744(14) 0.22932(10) 0.0351(5) Uani 1 1 d . . .
C3' C 0.37551(10) 0.29200(12) 0.36977(8) 0.0224(4) Uani 1 1 d . . .
C4' C 0.24155(10) 0.30656(11) 0.37033(7) 0.0205(3) Uani 1 1 d . . .
C5' C 0.23761(9) 0.19683(10) 0.20722(7) 0.0168(3) Uani 1 1 d . . .
H5'A H 0.2823 0.2003 0.1939 0.020 Uiso 1 1 calc R . .
H5'B H 0.2131 0.1499 0.1920 0.020 Uiso 1 1 calc R . .
C6' C 0.18436(10) 0.28280(11) 0.11244(7) 0.0200(3) Uani 1 1 d . . .
C7' C 0.21072(10) 0.22406(12) 0.08513(7) 0.0229(4) Uani 1 1 d . . .
H7' H 0.2302 0.1792 0.1029 0.027 Uiso 1 1 calc R . .
C8' C 0.20835(11) 0.23143(14) 0.03127(8) 0.0273(4) Uani 1 1 d . . .
H8' H 0.2260 0.1913 0.0125 0.033 Uiso 1 1 calc R . .
C9' C 0.18044(12) 0.29667(15) 0.00542(8) 0.0313(5) Uani 1 1 d . . .
H9' H 0.1793 0.3015 -0.0310 0.038 Uiso 1 1 calc R . .
C10' C 0.15405(13) 0.35506(15) 0.03229(8) 0.0337(5) Uani 1 1 d . . .
H10' H 0.1347 0.3998 0.0143 0.040 Uiso 1 1 calc R . .
C11' C 0.15577(12) 0.34829(13) 0.08554(8) 0.0279(4) Uani 1 1 d . . .
H11' H 0.1374 0.3884 0.1039 0.033 Uiso 1 1 calc R . .
C12' C 0.09403(10) 0.24804(12) 0.18427(7) 0.0207(3) Uani 1 1 d . . .
C13' C 0.06216(11) 0.19433(12) 0.14741(8) 0.0241(4) Uani 1 1 d . . .
H13' H 0.0858 0.1781 0.1203 0.029 Uiso 1 1 calc R . .
C14' C -0.00380(11) 0.16463(14) 0.15024(9) 0.0312(5) Uani 1 1 d . . .
H14' H -0.0253 0.1287 0.1248 0.037 Uiso 1 1 calc R . .
C15' C -0.03824(13) 0.18720(18) 0.19000(11) 0.0413(6) Uani 1 1 d . . .
H15' H -0.0832 0.1666 0.1920 0.050 Uiso 1 1 calc R . .
C16' C -0.00700(13) 0.23986(19) 0.22686(11) 0.0450(7) Uani 1 1 d . . .
H16' H -0.0306 0.2554 0.2541 0.054 Uiso 1 1 calc R . .
C17' C 0.05896(12) 0.27027(15) 0.22419(9) 0.0328(5) Uani 1 1 d . . .
H17' H 0.0801 0.3063 0.2497 0.039 Uiso 1 1 calc R . .
C18' C 0.32811(10) 0.10972(11) 0.28519(7) 0.0196(3) Uani 1 1 d . . .
C19' C 0.31080(12) 0.03166(11) 0.27931(8) 0.0247(4) Uani 1 1 d . . .
H19' H 0.2630 0.0161 0.2715 0.030 Uiso 1 1 calc R . .
C20' C 0.36420(13) -0.02301(12) 0.28494(9) 0.0308(5) Uani 1 1 d . . .
H20' H 0.3526 -0.0760 0.2811 0.037 Uiso 1 1 calc R . .
C21' C 0.43406(13) -0.00100(14) 0.29605(8) 0.0320(5) Uani 1 1 d . . .
H21' H 0.4701 -0.0388 0.2999 0.038 Uiso 1 1 calc R . .
C22' C 0.45136(12) 0.07621(14) 0.30149(9) 0.0298(4) Uani 1 1 d . . .
H22' H 0.4993 0.0914 0.3088 0.036 Uiso 1 1 calc R . .
C23' C 0.39853(11) 0.13173(12) 0.29633(8) 0.0238(4) Uani 1 1 d . . .
H23' H 0.4105 0.1846 0.3004 0.029 Uiso 1 1 calc R . .
C24' C 0.18496(10) 0.13364(11) 0.29766(7) 0.0197(3) Uani 1 1 d . . .
C25' C 0.13263(11) 0.09700(13) 0.26217(8) 0.0267(4) Uani 1 1 d . . .
H25' H 0.1352 0.0966 0.2261 0.032 Uiso 1 1 calc R . .
C26' C 0.07679(13) 0.06116(15) 0.27934(10) 0.0357(5) Uani 1 1 d . . .
H26' H 0.0411 0.0369 0.2549 0.043 Uiso 1 1 calc R . .
C27' C 0.07282(15) 0.06062(17) 0.33191(11) 0.0433(6) Uani 1 1 d . . .
H27' H 0.0341 0.0369 0.3434 0.052 Uiso 1 1 calc R . .
C28' C 0.12555(16) 0.09487(17) 0.36769(10) 0.0444(7) Uani 1 1 d . . .
H28' H 0.1235 0.0934 0.4039 0.053 Uiso 1 1 calc R . .
C29' C 0.18122(13) 0.13122(13) 0.35078(8) 0.0302(5) Uani 1 1 d . . .
H29' H 0.2171 0.1547 0.3755 0.036 Uiso 1 1 calc R . .
C30' C 0.38929(10) 0.48996(11) 0.30518(7) 0.0194(3) Uani 1 1 d . . .
C31' C 0.44358(10) 0.43121(12) 0.29339(9) 0.0251(4) Uani 1 1 d . . .
H31D H 0.4884 0.4572 0.2930 0.038 Uiso 1 1 calc R . .
H31E H 0.4268 0.4076 0.2593 0.038 Uiso 1 1 calc R . .
H31F H 0.4502 0.3913 0.3204 0.038 Uiso 1 1 calc R . .
C32' C 0.37922(12) 0.55067(13) 0.26168(9) 0.0289(4) Uani 1 1 d . . .
H32D H 0.4244 0.5753 0.2602 0.043 Uiso 1 1 calc R . .
H32E H 0.3456 0.5896 0.2689 0.043 Uiso 1 1 calc R . .
H32F H 0.3612 0.5259 0.2281 0.043 Uiso 1 1 calc R . .
C33' C 0.42298(11) 0.52691(14) 0.35733(9) 0.0288(4) Uani 1 1 d . . .
H33D H 0.4684 0.5495 0.3540 0.043 Uiso 1 1 calc R . .
H33E H 0.4302 0.4876 0.3847 0.043 Uiso 1 1 calc R . .
H33F H 0.3919 0.5671 0.3665 0.043 Uiso 1 1 calc R . .
C34' C 0.25372(10) 0.50278(11) 0.35151(7) 0.0192(3) Uani 1 1 d . . .
C35' C 0.17619(10) 0.47784(13) 0.34537(9) 0.0261(4) Uani 1 1 d . . .
H35D H 0.1527 0.5086 0.3687 0.039 Uiso 1 1 calc R . .
H35E H 0.1739 0.4233 0.3544 0.039 Uiso 1 1 calc R . .
H35F H 0.1528 0.4858 0.3092 0.039 Uiso 1 1 calc R . .
C36' C 0.25231(12) 0.58870(12) 0.33809(9) 0.0270(4) Uani 1 1 d . . .
H36D H 0.2281 0.6169 0.3622 0.040 Uiso 1 1 calc R . .
H36E H 0.2273 0.5963 0.3023 0.040 Uiso 1 1 calc R . .
H36F H 0.3006 0.6078 0.3412 0.040 Uiso 1 1 calc R . .
C37' C 0.28836(11) 0.48998(12) 0.40921(7) 0.0233(4) Uani 1 1 d . . .
H37D H 0.2639 0.5210 0.4318 0.035 Uiso 1 1 calc R . .
H37E H 0.3379 0.5054 0.4143 0.035 Uiso 1 1 calc R . .
H37F H 0.2852 0.4355 0.4181 0.035 Uiso 1 1 calc R . .
C1S C 0.1513 -0.1441 0.3611 0.060 Uiso 0.00 1 d P A 1
H1SA H 0.1581 -0.0967 0.3824 0.072 Uiso 0.00 1 d P B 1
H1SB H 0.1007 -0.1572 0.3551 0.072 Uiso 0.00 1 d P C 1
Cl1S Cl 0.1785 -0.1294 0.2997 0.060 Uiso 0.00 1 d P A 1
Cl2S Cl 0.1996 -0.2189 0.3952 0.060 Uiso 0.00 1 d P A 1
C2S C 0.3049 -0.0283 0.4097 0.060 Uiso 0.00 1 d P D 1
H2SA H 0.3125 0.0259 0.4004 0.072 Uiso 0.00 1 d P E 1
H2SB H 0.2778 -0.0540 0.3786 0.072 Uiso 0.00 1 d P F 1
Cl3S Cl 0.2559 -0.0310 0.4612 0.060 Uiso 0.00 1 d P D 1
Cl4S Cl 0.3853 -0.0737 0.4277 0.060 Uiso 0.00 1 d P D 1
C3S C 0.3565 0.1310 0.5374 0.060 Uiso 0.00 1 d P G 1
H3SA H 0.3294 0.1637 0.5578 0.072 Uiso 0.00 1 d P H 1
H3SB H 0.3382 0.0778 0.5375 0.072 Uiso 0.00 1 d P I 1
Cl5S Cl 0.3474 0.1634 0.4698 0.060 Uiso 0.00 1 d P G 1
Cl6S Cl 0.4457 0.1292 0.5654 0.060 Uiso 0.00 1 d P G 1
Q1S C 0.5184 0.1539 0.5583 0.080 Uiso 0.00 1 d P J 2
Q2S C 0.3884 0.1297 0.5635 0.080 Uiso 0.00 1 d P K 2
Q3S C 0.3380 0.0921 0.5171 0.080 Uiso 0.00 1 d P K 2
Q4S C 0.2088 -0.1167 0.3001 0.080 Uiso 0.00 1 d P L 2
Q5S C 0.4400 -0.0797 0.4317 0.080 Uiso 0.00 1 d P M 2

loop_
_atom_site_aniso_label
_atom_site_aniso_U_11
_atom_site_aniso_U_22
_atom_site_aniso_U_33
_atom_site_aniso_U_23
_atom_site_aniso_U_13
_atom_site_aniso_U_12
Ru1 0.01429(6) 0.01698(7) 0.01686(6) 0.00402(5) 0.00236(5) -0.00100(5)
Ru2 0.01503(6) 0.02034(7) 0.01705(6) 0.00596(5) 0.00217(5) -0.00331(5)
P1 0.01527(19) 0.0150(2) 0.01527(19) 0.00231(15) 0.00353(15) -0.00130(15)
P2 0.01523(19) 0.0169(2) 0.0171(2) 0.00448(16) 0.00222(15) -0.00199(15)
P3 0.0146(2) 0.0259(2) 0.0219(2) 0.00654(18) 0.00287(16) -0.00261(17)
O1 0.0413(10) 0.0237(8) 0.0507(11) 0.0091(7) -0.0030(8) 0.0063(7)
O2 0.0414(10) 0.0634(12) 0.0198(7) 0.0111(7) 0.0004(6) -0.0218(9)
O3 0.0388(9) 0.0466(10) 0.0362(9) 0.0181(8) 0.0108(7) -0.0102(8)
O4 0.0423(9) 0.0222(8) 0.0355(9) 0.0027(6) -0.0074(7) -0.0013(6)
O5 0.0351(8) 0.0234(8) 0.0447(9) -0.0015(7) 0.0110(7) 0.0004(6)
O6 0.0257(7) 0.0285(7) 0.0182(6) 0.0039(5) 0.0048(5) -0.0014(6)
N1 0.0258(8) 0.0278(9) 0.0303(9) -0.0044(7) 0.0084(7) -0.0026(7)
N2 0.0186(7) 0.0256(8) 0.0184(7) 0.0022(6) 0.0044(5) 0.0023(6)
C1 0.0243(10) 0.0272(11) 0.0514(14) 0.0108(10) 0.0090(9) 0.0040(8)
C2 0.0215(9) 0.0329(11) 0.0242(9) 0.0068(8) 0.0033(7) -0.0087(8)
C3 0.0227(9) 0.0332(11) 0.0248(9) 0.0090(8) 0.0015(7) -0.0050(8)
C4 0.0224(9) 0.0237(9) 0.0245(9) 0.0083(7) -0.0029(7) -0.0038(7)
C5 0.0164(7) 0.0167(8) 0.0176(8) 0.0039(6) 0.0029(6) -0.0014(6)
C6 0.0158(7) 0.0155(8) 0.0201(8) 0.0012(6) 0.0049(6) -0.0007(6)
C7 0.0203(8) 0.0209(9) 0.0188(8) 0.0017(7) 0.0049(6) -0.0017(7)
C8 0.0250(9) 0.0236(9) 0.0206(8) -0.0038(7) 0.0046(7) -0.0034(7)
C9 0.0231(9) 0.0163(8) 0.0309(10) -0.0018(7) 0.0084(7) -0.0038(7)
C10 0.0279(9) 0.0188(9) 0.0247(9) 0.0047(7) 0.0081(7) -0.0021(7)
C11 0.0237(9) 0.0192(8) 0.0184(8) 0.0016(7) 0.0045(6) -0.0019(7)
C12 0.0201(8) 0.0179(8) 0.0165(8) 0.0033(6) 0.0046(6) 0.0016(6)
C13 0.0231(9) 0.0204(9) 0.0238(9) 0.0022(7) 0.0077(7) 0.0003(7)
C14 0.0281(10) 0.0283(10) 0.0312(10) 0.0057(8) 0.0148(8) 0.0033(8)
C15 0.0407(12) 0.0337(11) 0.0250(10) 0.0019(8) 0.0168(9) 0.0092(9)
C16 0.0413(12) 0.0310(11) 0.0214(9) -0.0049(8) 0.0073(8) 0.0029(9)
C17 0.0277(9) 0.0253(10) 0.0202(9) -0.0008(7) 0.0046(7) -0.0018(7)
C18 0.0209(8) 0.0149(8) 0.0191(8) 0.0048(6) 0.0003(6) -0.0019(6)
C19 0.0207(9) 0.0222(9) 0.0268(9) 0.0069(7) 0.0004(7) -0.0015(7)
C20 0.0270(10) 0.0243(10) 0.0309(10) 0.0070(8) -0.0073(8) -0.0035(8)
C21 0.0411(12) 0.0234(10) 0.0231(9) 0.0049(8) -0.0083(8) -0.0065(9)
C22 0.0386(11) 0.0232(10) 0.0207(9) 0.0034(7) 0.0035(8) -0.0052(8)
C23 0.0259(9) 0.0207(9) 0.0198(8) 0.0033(7) 0.0033(7) -0.0033(7)
C24 0.0194(8) 0.0170(8) 0.0215(8) 0.0024(6) 0.0016(6) -0.0013(6)
C25 0.0255(9) 0.0198(9) 0.0247(9) 0.0031(7) 0.0058(7) -0.0009(7)
C26 0.0342(11) 0.0299(11) 0.0273(10) 0.0001(8) 0.0110(8) 0.0025(9)
C27 0.0422(12) 0.0242(10) 0.0302(11) -0.0072(8) 0.0056(9) 0.0032(9)
C28 0.0363(11) 0.0161(9) 0.0370(11) -0.0018(8) 0.0004(9) -0.0030(8)
C29 0.0245(9) 0.0197(9) 0.0322(10) 0.0031(8) 0.0037(8) -0.0041(7)
C30 0.0209(9) 0.0407(13) 0.0428(13) 0.0069(10) 0.0140(9) 0.0011(9)
C31 0.0323(12) 0.0549(16) 0.0485(15) -0.0131(12) 0.0235(11) -0.0076(11)
C32 0.0417(15) 0.0512(17) 0.078(2) 0.0188(16) 0.0332(15) 0.0177(13)
C33 0.0218(10) 0.0625(18) 0.0418(13) 0.0103(12) 0.0110(9) -0.0067(10)
C34 0.0239(9) 0.0307(11) 0.0265(10) 0.0098(8) -0.0052(7) -0.0095(8)
C35 0.0397(12) 0.0297(11) 0.0254(10) 0.0031(8) -0.0014(9) -0.0094(9)
C36 0.0264(11) 0.0502(15) 0.0345(12) 0.0159(11) -0.0077(9) -0.0058(10)
C37 0.0347(12) 0.0358(12) 0.0363(12) 0.0130(10) -0.0072(9) -0.0173(10)
Ru1' 0.01903(7) 0.01430(6) 0.01609(6) 0.00087(5) 0.00157(5) 0.00010(5)
Ru2' 0.01541(6) 0.01396(6) 0.01372(6) -0.00014(5) 0.00387(4) 0.00023(4)
P1' 0.0176(2) 0.0174(2) 0.01362(19) -0.00023(15) 0.00312(15) -0.00034(16)
P2' 0.01767(19) 0.01443(19) 0.01467(19) 0.00014(15) 0.00466(15) -0.00041(15)
P3' 0.01599(19) 0.0145(2) 0.01713(19) -0.00140(15) 0.00436(15) 0.00026(15)
O1' 0.0430(10) 0.0424(10) 0.0494(11) 0.0288(9) -0.0067(8) -0.0130(8)
O2' 0.0368(10) 0.0640(14) 0.0767(15) -0.0328(12) -0.0200(10) 0.0272(10)
O3' 0.0279(8) 0.0483(10) 0.0290(8) 0.0038(7) -0.0047(6) 0.0021(7)
O4' 0.0345(8) 0.0334(8) 0.0254(7) 0.0014(6) 0.0156(6) 0.0026(6)
O5' 0.0309(8) 0.0407(9) 0.0233(7) 0.0115(6) 0.0091(6) -0.0022(7)
O6' 0.0193(6) 0.0197(6) 0.0179(6) 0.0019(5) 0.0058(5) 0.0021(5)
N1' 0.0248(8) 0.0286(9) 0.0199(7) 0.0022(6) 0.0091(6) -0.0001(7)
N2' 0.0199(7) 0.0175(7) 0.0173(7) 0.0011(5) 0.0057(5) -0.0006(5)
C1' 0.0577(17) 0.0364(13) 0.0379(13) 0.0111(11) -0.0149(12) -0.0230(12)
C2' 0.0284(11) 0.0316(11) 0.0402(12) -0.0119(10) -0.0076(9) 0.0087(9)
C3' 0.0237(9) 0.0236(9) 0.0205(8) 0.0005(7) 0.0054(7) 0.0012(7)
C4' 0.0216(8) 0.0188(8) 0.0212(8) -0.0002(7) 0.0038(6) 0.0007(6)
C5' 0.0197(8) 0.0166(8) 0.0150(7) -0.0006(6) 0.0050(6) 0.0002(6)
C6' 0.0201(8) 0.0244(9) 0.0155(8) 0.0013(7) 0.0033(6) -0.0038(7)
C7' 0.0213(9) 0.0312(10) 0.0168(8) -0.0007(7) 0.0051(6) -0.0015(7)
C8' 0.0230(9) 0.0438(12) 0.0163(8) -0.0025(8) 0.0070(7) -0.0040(8)
C9' 0.0303(10) 0.0473(13) 0.0160(8) 0.0046(8) 0.0032(7) -0.0105(9)
C10' 0.0420(13) 0.0359(12) 0.0205(9) 0.0083(8) -0.0016(8) -0.0057(10)
C11' 0.0356(11) 0.0285(10) 0.0180(9) 0.0034(7) 0.0006(7) -0.0018(8)
C12' 0.0181(8) 0.0246(9) 0.0196(8) -0.0001(7) 0.0036(6) -0.0009(7)
C13' 0.0229(9) 0.0294(10) 0.0206(9) -0.0020(7) 0.0057(7) -0.0025(7)
C14' 0.0248(10) 0.0393(12) 0.0286(10) -0.0042(9) 0.0026(8) -0.0092(9)
C15' 0.0232(10) 0.0621(17) 0.0406(13) -0.0077(12) 0.0111(9) -0.0123(11)
C16' 0.0290(12) 0.0684(19) 0.0422(14) -0.0179(13) 0.0190(10) -0.0092(12)
C17' 0.0247(10) 0.0451(13) 0.0307(11) -0.0134(10) 0.0104(8) -0.0047(9)
C18' 0.0243(9) 0.0182(8) 0.0169(8) 0.0008(6) 0.0054(6) 0.0034(7)
C19' 0.0335(10) 0.0187(9) 0.0226(9) 0.0021(7) 0.0067(7) 0.0014(7)
C20' 0.0487(13) 0.0184(9) 0.0266(10) 0.0024(8) 0.0104(9) 0.0091(9)
C21' 0.0414(12) 0.0313(11) 0.0248(10) 0.0069(8) 0.0103(9) 0.0188(9)
C22' 0.0269(10) 0.0353(12) 0.0278(10) 0.0024(9) 0.0064(8) 0.0096(8)
C23' 0.0255(9) 0.0229(9) 0.0233(9) 0.0000(7) 0.0053(7) 0.0027(7)
C24' 0.0208(8) 0.0174(8) 0.0222(8) 0.0012(7) 0.0072(7) -0.0026(6)
C25' 0.0292(10) 0.0273(10) 0.0238(9) 0.0000(8) 0.0049(8) -0.0081(8)
C26' 0.0323(11) 0.0399(13) 0.0346(12) -0.0020(10) 0.0056(9) -0.0165(10)
C27' 0.0419(14) 0.0513(16) 0.0430(14) -0.0072(12) 0.0245(11) -0.0231(12)
C28' 0.0575(16) 0.0525(16) 0.0291(11) -0.0097(11) 0.0238(11) -0.0277(13)
C29' 0.0382(12) 0.0326(11) 0.0220(9) -0.0030(8) 0.0111(8) -0.0142(9)
C30' 0.0193(8) 0.0176(8) 0.0223(8) -0.0013(7) 0.0063(6) -0.0029(6)
C31' 0.0193(8) 0.0226(9) 0.0354(11) -0.0028(8) 0.0098(7) -0.0014(7)
C32' 0.0299(10) 0.0247(10) 0.0343(11) 0.0072(8) 0.0114(8) -0.0034(8)
C33' 0.0226(9) 0.0335(11) 0.0305(10) -0.0101(9) 0.0059(8) -0.0052(8)
C34' 0.0198(8) 0.0182(8) 0.0204(8) -0.0029(6) 0.0055(6) 0.0009(6)
C35' 0.0189(8) 0.0282(10) 0.0328(10) -0.0078(8) 0.0087(7) 0.0005(7)
C36' 0.0306(10) 0.0188(9) 0.0330(10) -0.0013(8) 0.0097(8) 0.0060(7)
C37' 0.0250(9) 0.0264(10) 0.0196(8) -0.0045(7) 0.0071(7) 0.0008(7)

loop_
_atom_type_symbol
_atom_type_description
_atom_type_scat_dispersion_real
_atom_type_scat_dispersion_imag
_atom_type_scat_source
C C 0.0033 0.0016 'International Tables Vol C Tables 4.2.6.8 and 6.1.1.4'
H H 0.0000 0.0000 'International Tables Vol C Tables 4.2.6.8 and 6.1.1.4'
N N 0.0061 0.0033 'International Tables Vol C Tables 4.2.6.8 and 6.1.1.4'
O O 0.0106 0.0060 'International Tables Vol C Tables 4.2.6.8 and 6.1.1.4'
P P 0.1023 0.0942 'International Tables Vol C Tables 4.2.6.8 and 6.1.1.4'
Ru Ru -1.2594 0.8363 'International Tables Vol C Tables 4.2.6.8 and 6.1.1.4'

loop_
_geom_angle_atom_site_label_1
_geom_angle_atom_site_label_2
_geom_angle_atom_site_label_3
_geom_angle
C2 Ru1 C1 86.34(11)
C2 Ru1 N2 172.63(9)
C1 Ru1 N2 86.30(9)
C2 Ru1 P1 98.27(6)
C1 Ru1 P1 99.19(7)
N2 Ru1 P1 82.85(5)
C2 Ru1 P3 97.79(6)
C1 Ru1 P3 109.26(7)
N2 Ru1 P3 84.72(5)
P1 Ru1 P3 148.037(17)
C2 Ru1 Ru2 119.96(7)
C1 Ru1 Ru2 148.36(8)
N2 Ru1 Ru2 67.07(5)
P1 Ru1 Ru2 94.272(12)
P3 Ru1 Ru2 53.781(13)
C2 Ru1 H1 95.6(6)
C1 Ru1 H1 171.4(7)
N2 Ru1 H1 91.7(6)
P1 Ru1 H1 72.3(6)
P3 Ru1 H1 78.8(6)
Ru2 Ru1 H1 35.2(4)
C4 Ru2 C3 89.22(9)
C4 Ru2 O6 173.49(7)
C3 Ru2 O6 91.51(8)
C4 Ru2 P2 95.38(6)
C3 Ru2 P2 106.30(6)
O6 Ru2 P2 78.21(4)
C4 Ru2 P3 96.93(6)
C3 Ru2 P3 103.13(6)
O6 Ru2 P3 89.20(4)
P2 Ru2 P3 148.153(17)
C4 Ru2 Ru1 111.15(6)
C3 Ru2 Ru1 149.40(7)
O6 Ru2 Ru1 70.86(4)
P2 Ru2 Ru1 94.646(12)
P3 Ru2 Ru1 53.509(12)
C4 Ru2 H1 85.3(6)
C3 Ru2 H1 174.4(5)
O6 Ru2 H1 93.8(6)
P2 Ru2 H1 73.3(6)
P3 Ru2 H1 78.6(6)
Ru1 Ru2 H1 35.2(4)
C12 P1 C6 102.70(8)
C12 P1 C5 102.25(8)
C6 P1 C5 102.67(8)
C12 P1 Ru1 119.53(6)
C6 P1 Ru1 118.36(6)
C5 P1 Ru1 109.00(6)
C24 P2 C18 103.01(9)
C24 P2 C5 108.87(8)
C18 P2 C5 98.18(8)
C24 P2 Ru2 116.92(6)
C18 P2 Ru2 119.67(6)
C5 P2 Ru2 108.32(6)
C34 P3 C30 107.81(11)
C34 P3 Ru1 118.18(7)
C30 P3 Ru1 119.31(8)
C34 P3 Ru2 114.36(7)
C30 P3 Ru2 121.40(8)
Ru1 P3 Ru2 72.710(14)
N2 O6 Ru2 104.29(11)
N2 N1 O5 112.56(17)
N1 N2 O6 115.49(16)
N1 N2 Ru1 127.03(14)
O6 N2 Ru1 117.41(12)
O1 C1 Ru1 158.9(2)
O2 C2 Ru1 172.5(2)
O3 C3 Ru2 176.3(2)
O4 C4 Ru2 177.37(19)
P1 C5 P2 120.46(10)
P1 C5 H5A 107.2
P2 C5 H5A 107.2
P1 C5 H5B 107.2
P2 C5 H5B 107.2
H5A C5 H5B 106.8
C7 C6 C11 119.07(17)
C7 C6 P1 123.52(14)
C11 C6 P1 117.37(14)
C8 C7 C6 120.22(17)
C8 C7 H7 119.9
C6 C7 H7 119.9
C9 C8 C7 120.64(18)
C9 C8 H8 119.7
C7 C8 H8 119.7
C8 C9 C10 119.27(18)
C8 C9 H9 120.4
C10 C9 H9 120.4
C11 C10 C9 120.34(18)
C11 C10 H10 119.8
C9 C10 H10 119.8
C10 C11 C6 120.43(18)
C10 C11 H11 119.8
C6 C11 H11 119.8
C17 C12 C13 119.13(18)
C17 C12 P1 120.52(15)
C13 C12 P1 120.05(14)
C14 C13 C12 120.44(19)
C14 C13 H13 119.8
C12 C13 H13 119.8
C13 C14 C15 120.1(2)
C13 C14 H14 120.0
C15 C14 H14 120.0
C16 C15 C14 120.2(2)
C16 C15 H15 119.9
C14 C15 H15 119.9
C15 C16 C17 120.0(2)
C15 C16 H16 120.0
C17 C16 H16 120.0
C12 C17 C16 120.2(2)
C12 C17 H17 119.9
C16 C17 H17 119.9
C23 C18 C19 119.64(17)
C23 C18 P2 120.78(14)
C19 C18 P2 119.40(15)
C20 C19 C18 120.2(2)
C20 C19 H19 119.9
C18 C19 H19 119.9
C19 C20 C21 119.9(2)
C19 C20 H20 120.1
C21 C20 H20 120.1
C22 C21 C20 120.32(19)
C22 C21 H21 119.8
C20 C21 H21 119.8
C21 C22 C23 120.0(2)
C21 C22 H22 120.0
C23 C22 H22 120.0
C18 C23 C22 119.93(19)
C18 C23 H23 120.0
C22 C23 H23 120.0
C25 C24 C29 119.22(19)
C25 C24 P2 125.43(15)
C29 C24 P2 115.35(15)
C24 C25 C26 119.85(19)
C24 C25 H25 120.1
C26 C25 H25 120.1
C27 C26 C25 120.2(2)
C27 C26 H26 119.9
C25 C26 H26 119.9
C28 C27 C26 120.3(2)
C28 C27 H27 119.9
C26 C27 H27 119.9
C29 C28 C27 119.7(2)
C29 C28 H28 120.1
C27 C28 H28 120.1
C28 C29 C24 120.7(2)
C28 C29 H29 119.6
C24 C29 H29 119.6
C31 C30 C33 105.3(2)
C31 C30 C32 108.9(3)
C33 C30 C32 110.2(2)
C31 C30 P3 109.92(16)
C33 C30 P3 113.51(19)
C32 C30 P3 108.89(17)
C30 C31 H31A 109.5
C30 C31 H31B 109.5
H31A C31 H31B 109.5
C30 C31 H31C 109.5
H31A C31 H31C 109.5
H31B C31 H31C 109.5
C30 C32 H32A 109.5
C30 C32 H32B 109.5
H32A C32 H32B 109.5
C30 C32 H32C 109.5
H32A C32 H32C 109.5
H32B C32 H32C 109.5
C30 C33 H33A 109.5
C30 C33 H33B 109.5
H33A C33 H33B 109.5
C30 C33 H33C 109.5
H33A C33 H33C 109.5
H33B C33 H33C 109.5
C36 C34 C35 105.89(19)
C36 C34 C37 110.23(18)
C35 C34 C37 107.4(2)
C36 C34 P3 112.14(18)
C35 C34 P3 110.96(14)
C37 C34 P3 110.03(15)
C34 C35 H35A 109.5
C34 C35 H35B 109.5
H35A C35 H35B 109.5
C34 C35 H35C 109.5
H35A C35 H35C 109.5
H35B C35 H35C 109.5
C34 C36 H36A 109.5
C34 C36 H36B 109.5
H36A C36 H36B 109.5
C34 C36 H36C 109.5
H36A C36 H36C 109.5
H36B C36 H36C 109.5
C34 C37 H37A 109.5
C34 C37 H37B 109.5
H37A C37 H37B 109.5
C34 C37 H37C 109.5
H37A C37 H37C 109.5
H37B C37 H37C 109.5
C2' Ru1' C1' 85.71(14)
C2' Ru1' N2' 173.44(9)
C1' Ru1' N2' 89.07(12)
C2' Ru1' P1' 95.04(7)
C1' Ru1' P1' 102.45(8)
N2' Ru1' P1' 82.20(5)
C2' Ru1' P3' 102.32(7)
C1' Ru1' P3' 106.47(7)
N2' Ru1' P3' 82.97(4)
P1' Ru1' P3' 147.129(17)
C2' Ru1' Ru2' 118.76(8)
C1' Ru1' Ru2' 149.63(9)
N2' Ru1' Ru2' 67.47(4)
P1' Ru1' Ru2' 93.514(13)
P3' Ru1' Ru2' 53.660(12)
C2' Ru1' H1' 92.7(6)
C1' Ru1' H1' 173.4(6)
N2' Ru1' H1' 92.0(6)
P1' Ru1' H1' 71.3(7)
P3' Ru1' H1' 80.1(6)
Ru2' Ru1' H1' 35.5(4)
C4' Ru2' C3' 87.41(8)
C4' Ru2' O6' 175.07(7)
C3' Ru2' O6' 91.41(7)
C4' Ru2' P3' 97.29(6)
C3' Ru2' P3' 99.61(6)
O6' Ru2' P3' 87.62(4)
C4' Ru2' P2' 99.02(6)
C3' Ru2' P2' 108.13(6)
O6' Ru2' P2' 76.79(4)
P3' Ru2' P2' 148.267(16)
C4' Ru2' Ru1' 112.53(6)
C3' Ru2' Ru1' 147.30(6)
O6' Ru2' Ru1' 70.72(4)
P3' Ru2' Ru1' 53.964(12)
P2' Ru2' Ru1' 94.534(12)
C4' Ru2' H1' 87.8(6)
C3' Ru2' H1' 175.2(7)
O6' Ru2' H1' 93.4(6)
P3' Ru2' H1' 80.4(6)
P2' Ru2' H1' 73.2(7)
Ru1' Ru2' H1' 35.5(4)
C6' P1' C12' 102.76(9)
C6' P1' C5' 105.19(9)
C12' P1' C5' 102.99(9)
C6' P1' Ru1' 115.01(6)
C12' P1' Ru1' 120.49(7)
C5' P1' Ru1' 108.82(6)
C24' P2' C18' 103.91(9)
C24' P2' C5' 106.43(8)
C18' P2' C5' 102.10(8)
C24' P2' Ru2' 119.19(6)
C18' P2' Ru2' 116.14(6)
C5' P2' Ru2' 107.42(6)
C34' P3' C30' 107.87(8)
C34' P3' Ru2' 115.76(6)
C30' P3' Ru2' 118.64(6)
C34' P3' Ru1' 117.75(6)
C30' P3' Ru1' 121.15(6)
Ru2' P3' Ru1' 72.376(14)
N2' O6' Ru2' 104.86(10)
N2' N1' O5' 112.40(16)
N1' N2' O6' 114.91(15)
N1' N2' Ru1' 128.61(13)
O6' N2' Ru1' 116.47(11)
O1' C1' Ru1' 164.7(3)
O2' C2' Ru1' 172.7(3)
O3' C3' Ru2' 173.74(19)
O4' C4' Ru2' 177.07(18)
P1' C5' P2' 118.06(9)
P1' C5' H5'A 107.8
P2' C5' H5'A 107.8
P1' C5' H5'B 107.8
P2' C5' H5'B 107.8
H5'A C5' H5'B 107.1
C7' C6' C11' 119.31(18)
C7' C6' P1' 124.47(15)
C11' C6' P1' 116.21(15)
C6' C7' C8' 119.7(2)
C6' C7' H7' 120.2
C8' C7' H7' 120.2
C9' C8' C7' 120.3(2)
C9' C8' H8' 119.9
C7' C8' H8' 119.9
C8' C9' C10' 120.33(19)
C8' C9' H9' 119.8
C10' C9' H9' 119.8
C9' C10' C11' 120.0(2)
C9' C10' H10' 120.0
C11' C10' H10' 120.0
C10' C11' C6' 120.5(2)
C10' C11' H11' 119.8
C6' C11' H11' 119.8
C17' C12' C13' 118.89(18)
C17' C12' P1' 121.78(15)
C13' C12' P1' 119.13(15)
C14' C13' C12' 120.43(19)
C14' C13' H13' 119.8
C12' C13' H13' 119.8
C15' C14' C13' 120.2(2)
C15' C14' H14' 119.9
C13' C14' H14' 119.9
C14' C15' C16' 119.8(2)
C14' C15' H15' 120.1
C16' C15' H15' 120.1
C15' C16' C17' 120.4(2)
C15' C16' H16' 119.8
C17' C16' H16' 119.8
C12' C17' C16' 120.3(2)
C12' C17' H17' 119.9
C16' C17' H17' 119.9
C23' C18' C19' 119.63(18)
C23' C18' P2' 119.53(15)
C19' C18' P2' 120.84(15)
C20' C19' C18' 119.5(2)
C20' C19' H19' 120.2
C18' C19' H19' 120.2
C21' C20' C19' 120.7(2)
C21' C20' H20' 119.6
C19' C20' H20' 119.6
C20' C21' C22' 119.9(2)
C20' C21' H21' 120.1
C22' C21' H21' 120.1
C21' C22' C23' 120.1(2)
C21' C22' H22' 119.9
C23' C22' H22' 119.9
C18' C23' C22' 120.1(2)
C18' C23' H23' 120.0
C22' C23' H23' 120.0
C25' C24' C29' 118.76(18)
C25' C24' P2' 123.60(15)
C29' C24' P2' 117.63(15)
C26' C25' C24' 120.3(2)
C26' C25' H25' 119.8
C24' C25' H25' 119.8
C27' C26' C25' 120.4(2)
C27' C26' H26' 119.8
C25' C26' H26' 119.8
C26' C27' C28' 119.8(2)
C26' C27' H27' 120.1
C28' C27' H27' 120.1
C27' C28' C29' 120.1(2)
C27' C28' H28' 119.9
C29' C28' H28' 119.9
C28' C29' C24' 120.6(2)
C28' C29' H29' 119.7
C24' C29' H29' 119.7
C31' C30' C32' 108.12(16)
C31' C30' C33' 104.96(16)
C32' C30' C33' 110.00(17)
C31' C30' P3' 112.03(13)
C32' C30' P3' 108.01(13)
C33' C30' P3' 113.59(13)
C30' C31' H31D 109.5
C30' C31' H31E 109.5
H31D C31' H31E 109.5
C30' C31' H31F 109.5
H31D C31' H31F 109.5
H31E C31' H31F 109.5
C30' C32' H32D 109.5
C30' C32' H32E 109.5
H32D C32' H32E 109.5
C30' C32' H32F 109.5
H32D C32' H32F 109.5
H32E C32' H32F 109.5
C30' C33' H33D 109.5
C30' C33' H33E 109.5
H33D C33' H33E 109.5
C30' C33' H33F 109.5
H33D C33' H33F 109.5
H33E C33' H33F 109.5
C36' C34' C35' 105.86(16)
C36' C34' C37' 110.38(16)
C35' C34' C37' 107.69(16)
C36' C34' P3' 112.41(13)
C35' C34' P3' 109.74(13)
C37' C34' P3' 110.55(13)
C34' C35' H35D 109.5
C34' C35' H35E 109.5
H35D C35' H35E 109.5
C34' C35' H35F 109.5
H35D C35' H35F 109.5
H35E C35' H35F 109.5
C34' C36' H36D 109.5
C34' C36' H36E 109.5
H36D C36' H36E 109.5
C34' C36' H36F 109.5
H36D C36' H36F 109.5
H36E C36' H36F 109.5
C34' C37' H37D 109.5
C34' C37' H37E 109.5
H37D C37' H37E 109.5
C34' C37' H37F 109.5
H37D C37' H37F 109.5
H37E C37' H37F 109.5
Cl2S C1S Cl1S 110.2
Cl2S C1S H1SA 109.3
Cl1S C1S H1SA 110.6
Cl2S C1S H1SB 109.4
Cl1S C1S H1SB 109.4
H1SA C1S H1SB 107.9
Cl4S C2S Cl3S 110.9
Cl4S C2S H2SA 109.6
Cl3S C2S H2SA 109.4
Cl4S C2S H2SB 109.4
Cl3S C2S H2SB 109.4
H2SA C2S H2SB 108.0
Cl6S C3S Cl5S 108.9
Cl6S C3S H3SA 111.4
Cl5S C3S H3SA 111.7
Cl6S C3S H3SB 108.0
Cl5S C3S H3SB 108.4
H3SA C3S H3SB 108.3

loop_
_geom_bond_atom_site_label_1
_geom_bond_atom_site_label_2
_geom_bond_distance
Ru1 C2 1.883(2)
Ru1 C1 1.944(2)
Ru1 N2 2.0596(16)
Ru1 P1 2.3611(5)
Ru1 P3 2.3979(5)
Ru1 Ru2 2.8479(2)
Ru1 H1 1.743(9)
Ru2 C4 1.874(2)
Ru2 C3 1.909(2)
Ru2 O6 2.1250(15)
Ru2 P2 2.3825(5)
Ru2 P3 2.4063(5)
Ru2 H1 1.743(9)
P1 C12 1.8241(19)
P1 C6 1.8290(18)
P1 C5 1.8506(18)
P2 C24 1.815(2)
P2 C18 1.8224(18)
P2 C5 1.8561(18)
P3 C34 1.898(2)
P3 C30 1.906(2)
O1 C1 1.141(3)
O2 C2 1.142(3)
O3 C3 1.138(3)
O4 C4 1.143(3)
O5 N1 1.313(3)
O6 N2 1.357(2)
N1 N2 1.261(2)
C5 H5A 0.9900
C5 H5B 0.9900
C6 C7 1.393(3)
C6 C11 1.400(2)
C7 C8 1.393(3)
C7 H7 0.9500
C8 C9 1.387(3)
C8 H8 0.9500
C9 C10 1.396(3)
C9 H9 0.9500
C10 C11 1.387(3)
C10 H10 0.9500
C11 H11 0.9500
C12 C17 1.393(3)
C12 C13 1.400(3)
C13 C14 1.386(3)
C13 H13 0.9500
C14 C15 1.387(3)
C14 H14 0.9500
C15 C16 1.384(3)
C15 H15 0.9500
C16 C17 1.399(3)
C16 H16 0.9500
C17 H17 0.9500
C18 C23 1.391(3)
C18 C19 1.401(3)
C19 C20 1.387(3)
C19 H19 0.9500
C20 C21 1.390(3)
C20 H20 0.9500
C21 C22 1.386(3)
C21 H21 0.9500
C22 C23 1.396(3)
C22 H22 0.9500
C23 H23 0.9500
C24 C25 1.391(3)
C24 C29 1.399(3)
C25 C26 1.393(3)
C25 H25 0.9500
C26 C27 1.386(3)
C26 H26 0.9500
C27 C28 1.383(3)
C27 H27 0.9500
C28 C29 1.382(3)
C28 H28 0.9500
C29 H29 0.9500
C30 C31 1.536(4)
C30 C33 1.536(3)
C30 C32 1.541(4)
C31 H31A 0.9800
C31 H31B 0.9800
C31 H31C 0.9800
C32 H32A 0.9800
C32 H32B 0.9800
C32 H32C 0.9800
C33 H33A 0.9800
C33 H33B 0.9800
C33 H33C 0.9800
C34 C36 1.537(3)
C34 C35 1.538(3)
C34 C37 1.546(3)
C35 H35A 0.9800
C35 H35B 0.9800
C35 H35C 0.9800
C36 H36A 0.9800
C36 H36B 0.9800
C36 H36C 0.9800
C37 H37A 0.9800
C37 H37B 0.9800
C37 H37C 0.9800
Ru1' C2' 1.894(2)
Ru1' C1' 1.920(3)
Ru1' N2' 2.0616(16)
Ru1' P1' 2.3720(5)
Ru1' P3' 2.4074(5)
Ru1' Ru2' 2.8373(2)
Ru1' H1' 1.743(9)
Ru2' C4' 1.8623(19)
Ru2' C3' 1.909(2)
Ru2' O6' 2.1227(13)
Ru2' P3' 2.3980(5)
Ru2' P2' 2.4099(5)
Ru2' H1' 1.743(9)
P1' C6' 1.8160(19)
P1' C12' 1.8242(19)
P1' C5' 1.8494(18)
P2' C24' 1.8196(19)
P2' C18' 1.8308(19)
P2' C5' 1.8533(18)
P3' C34' 1.8970(19)
P3' C30' 1.9186(19)
O1' C1' 1.138(3)
O2' C2' 1.142(3)
O3' C3' 1.136(2)
O4' C4' 1.146(2)
O5' N1' 1.321(2)
O6' N2' 1.355(2)
N1' N2' 1.267(2)
C5' H5'A 0.9900
C5' H5'B 0.9900
C6' C7' 1.393(3)
C6' C11' 1.398(3)
C7' C8' 1.401(3)
C7' H7' 0.9500
C8' C9' 1.379(3)
C8' H8' 0.9500
C9' C10' 1.382(4)
C9' H9' 0.9500
C10' C11' 1.386(3)
C10' H10' 0.9500
C11' H11' 0.9500
C12' C17' 1.394(3)
C12' C13' 1.401(3)
C13' C14' 1.390(3)
C13' H13' 0.9500
C14' C15' 1.385(3)
C14' H14' 0.9500
C15' C16' 1.385(4)
C15' H15' 0.9500
C16' C17' 1.394(3)
C16' H16' 0.9500
C17' H17' 0.9500
C18' C23' 1.394(3)
C18' C19' 1.400(3)
C19' C20' 1.392(3)
C19' H19' 0.9500
C20' C21' 1.384(4)
C20' H20' 0.9500
C21' C22' 1.385(3)
C21' H21' 0.9500
C22' C23' 1.395(3)
C22' H22' 0.9500
C23' H23' 0.9500
C24' C25' 1.396(3)
C24' C29' 1.399(3)
C25' C26' 1.389(3)
C25' H25' 0.9500
C26' C27' 1.385(4)
C26' H26' 0.9500
C27' C28' 1.387(4)
C27' H27' 0.9500
C28' C29' 1.387(3)
C28' H28' 0.9500
C29' H29' 0.9500
C30' C31' 1.535(3)
C30' C32' 1.535(3)
C30' C33' 1.538(3)
C31' H31D 0.9800
C31' H31E 0.9800
C31' H31F 0.9800
C32' H32D 0.9800
C32' H32E 0.9800
C32' H32F 0.9800
C33' H33D 0.9800
C33' H33E 0.9800
C33' H33F 0.9800
C34' C36' 1.534(3)
C34' C35' 1.541(3)
C34' C37' 1.548(3)
C35' H35D 0.9800
C35' H35E 0.9800
C35' H35F 0.9800
C36' H36D 0.9800
C36' H36E 0.9800
C36' H36F 0.9800
C37' H37D 0.9800
C37' H37E 0.9800
C37' H37F 0.9800
C1S Cl2S 1.7484
C1S Cl1S 1.7883
C1S H1SA 0.9900
C1S H1SB 0.9900
C2S Cl4S 1.7321
C2S Cl3S 1.7773
C2S H2SA 0.9900
C2S H2SB 0.9900
C3S Cl6S 1.7480
C3S Cl5S 1.8288
C3S H3SA 0.9900
C3S H3SB 0.9900

loop_
_geom_torsion_atom_site_label_1
_geom_torsion_atom_site_label_2
_geom_torsion_atom_site_label_3
_geom_torsion_atom_site_label_4
_geom_torsion
C2 Ru1 Ru2 C4 6.00(10)
C1 Ru1 Ru2 C4 148.66(15)
N2 Ru1 Ru2 C4 -176.47(8)
P1 Ru1 Ru2 C4 -96.09(7)
P3 Ru1 Ru2 C4 82.81(7)
C2 Ru1 Ru2 C3 -122.72(15)
C1 Ru1 Ru2 C3 19.93(19)
N2 Ru1 Ru2 C3 54.80(14)
P1 Ru1 Ru2 C3 135.18(13)
P3 Ru1 Ru2 C3 -45.92(13)
C2 Ru1 Ru2 O6 179.41(8)
C1 Ru1 Ru2 O6 -37.94(14)
N2 Ru1 Ru2 O6 -3.07(6)
P1 Ru1 Ru2 O6 77.31(4)
P3 Ru1 Ru2 O6 -103.79(4)
C2 Ru1 Ru2 P2 103.60(7)
C1 Ru1 Ru2 P2 -113.74(14)
N2 Ru1 Ru2 P2 -78.87(5)
P1 Ru1 Ru2 P2 1.508(17)
P3 Ru1 Ru2 P2 -179.59(2)
C2 Ru1 Ru2 P3 -76.80(7)
C1 Ru1 Ru2 P3 65.85(14)
N2 Ru1 Ru2 P3 100.72(5)
P1 Ru1 Ru2 P3 -178.90(2)
C2 Ru1 P1 C12 -24.69(10)
C1 Ru1 P1 C12 -112.28(11)
N2 Ru1 P1 C12 162.66(8)
P3 Ru1 P1 C12 94.76(7)
Ru2 Ru1 P1 C12 96.44(7)
C2 Ru1 P1 C6 101.68(10)
C1 Ru1 P1 C6 14.08(11)
N2 Ru1 P1 C6 -70.97(8)
P3 Ru1 P1 C6 -138.87(7)
Ru2 Ru1 P1 C6 -137.20(7)
C2 Ru1 P1 C5 -141.62(9)
C1 Ru1 P1 C5 130.78(10)
N2 Ru1 P1 C5 45.73(8)
P3 Ru1 P1 C5 -22.17(8)
Ru2 Ru1 P1 C5 -20.49(6)
C4 Ru2 P2 C24 5.97(9)
C3 Ru2 P2 C24 96.73(10)
O6 Ru2 P2 C24 -175.16(8)
P3 Ru2 P2 C24 -106.45(8)
Ru1 Ru2 P2 C24 -105.83(7)
C4 Ru2 P2 C18 -119.48(9)
C3 Ru2 P2 C18 -28.72(10)
O6 Ru2 P2 C18 59.40(8)
P3 Ru2 P2 C18 128.11(7)
Ru1 Ru2 P2 C18 128.73(7)
C4 Ru2 P2 C5 129.35(9)
C3 Ru2 P2 C5 -139.89(10)
O6 Ru2 P2 C5 -51.78(7)
P3 Ru2 P2 C5 16.94(8)
Ru1 Ru2 P2 C5 17.55(6)
C2 Ru1 P3 C34 12.79(11)
C1 Ru1 P3 C34 101.61(12)
N2 Ru1 P3 C34 -174.19(9)
P1 Ru1 P3 C34 -106.78(9)
Ru2 Ru1 P3 C34 -108.86(8)
C2 Ru1 P3 C30 -121.54(12)
C1 Ru1 P3 C30 -32.72(13)
N2 Ru1 P3 C30 51.48(10)
P1 Ru1 P3 C30 118.89(9)
Ru2 Ru1 P3 C30 116.82(9)
C2 Ru1 P3 Ru2 121.64(7)
C1 Ru1 P3 Ru2 -149.53(9)
N2 Ru1 P3 Ru2 -65.33(5)
P1 Ru1 P3 Ru2 2.08(4)
C4 Ru2 P3 C34 2.47(10)
C3 Ru2 P3 C34 -88.35(10)
O6 Ru2 P3 C34 -179.72(8)
P2 Ru2 P3 C34 114.47(8)
Ru1 Ru2 P3 C34 113.71(8)
C4 Ru2 P3 C30 134.52(11)
C3 Ru2 P3 C30 43.70(12)
O6 Ru2 P3 C30 -47.67(10)
P2 Ru2 P3 C30 -113.48(10)
Ru1 Ru2 P3 C30 -114.24(9)
C4 Ru2 P3 Ru1 -111.24(6)
C3 Ru2 P3 Ru1 157.95(7)
O6 Ru2 P3 Ru1 66.58(4)
P2 Ru2 P3 Ru1 0.77(4)
C4 Ru2 O6 N2 113.6(6)
C3 Ru2 O6 N2 -150.03(12)
P2 Ru2 O6 N2 103.64(10)
P3 Ru2 O6 N2 -46.91(10)
Ru1 Ru2 O6 N2 4.43(9)
O5 N1 N2 O6 -175.97(15)
O5 N1 N2 Ru1 1.1(2)
Ru2 O6 N2 N1 170.79(14)
Ru2 O6 N2 Ru1 -6.53(13)
C2 Ru1 N2 N1 -8.8(7)
C1 Ru1 N2 N1 -9.34(17)
P1 Ru1 N2 N1 90.42(16)
P3 Ru1 N2 N1 -119.09(16)
Ru2 Ru1 N2 N1 -171.85(18)
C2 Ru1 N2 O6 168.1(5)
C1 Ru1 N2 O6 167.63(14)
P1 Ru1 N2 O6 -92.61(12)
P3 Ru1 N2 O6 57.88(12)
Ru2 Ru1 N2 O6 5.12(11)
C2 Ru1 C1 O1 1.5(6)
N2 Ru1 C1 O1 -178.5(6)
P1 Ru1 C1 O1 99.3(6)
P3 Ru1 C1 O1 -95.4(6)
Ru2 Ru1 C1 O1 -146.7(5)
C1 Ru1 C2 O2 6.5(14)
N2 Ru1 C2 O2 6.0(19)
P1 Ru1 C2 O2 -92.2(14)
P3 Ru1 C2 O2 115.5(14)
Ru2 Ru1 C2 O2 168.0(14)
C4 Ru2 C3 O3 -30(3)
O6 Ru2 C3 O3 157(3)
P2 Ru2 C3 O3 -125(3)
P3 Ru2 C3 O3 67(3)
Ru1 Ru2 C3 O3 103(3)
C3 Ru2 C4 O4 -98(4)
O6 Ru2 C4 O4 -1(5)
P2 Ru2 C4 O4 8(4)
P3 Ru2 C4 O4 159(4)
Ru1 Ru2 C4 O4 105(4)
C12 P1 C5 P2 -85.73(12)
C6 P1 C5 P2 168.05(11)
Ru1 P1 C5 P2 41.73(12)
C24 P2 C5 P1 88.10(12)
C18 P2 C5 P1 -165.07(11)
Ru2 P2 C5 P1 -40.01(12)
C12 P1 C6 C7 -131.10(16)
C5 P1 C6 C7 -25.22(17)
Ru1 P1 C6 C7 94.81(16)
C12 P1 C6 C11 50.89(16)
C5 P1 C6 C11 156.77(14)
Ru1 P1 C6 C11 -83.20(15)
C11 C6 C7 C8 -1.0(3)
P1 C6 C7 C8 -178.94(15)
C6 C7 C8 C9 0.0(3)
C7 C8 C9 C10 0.4(3)
C8 C9 C10 C11 0.2(3)
C9 C10 C11 C6 -1.1(3)
C7 C6 C11 C10 1.5(3)
P1 C6 C11 C10 179.61(15)
C6 P1 C12 C17 -154.70(16)
C5 P1 C12 C17 99.10(16)
Ru1 P1 C12 C17 -21.28(18)
C6 P1 C12 C13 31.62(17)
C5 P1 C12 C13 -74.58(16)
Ru1 P1 C12 C13 165.03(13)
C17 C12 C13 C14 0.1(3)
P1 C12 C13 C14 173.92(16)
C12 C13 C14 C15 -0.7(3)
C13 C14 C15 C16 0.7(3)
C14 C15 C16 C17 0.0(3)
C13 C12 C17 C16 0.5(3)
P1 C12 C17 C16 -173.22(16)
C15 C16 C17 C12 -0.6(3)
C24 P2 C18 C23 -136.56(16)
C5 P2 C18 C23 111.82(16)
Ru2 P2 C18 C23 -4.76(18)
C24 P2 C18 C19 48.32(17)
C5 P2 C18 C19 -63.30(17)
Ru2 P2 C18 C19 -179.88(13)
C23 C18 C19 C20 -1.4(3)
P2 C18 C19 C20 173.75(16)
C18 C19 C20 C21 1.2(3)
C19 C20 C21 C22 0.1(3)
C20 C21 C22 C23 -1.2(3)
C19 C18 C23 C22 0.4(3)
P2 C18 C23 C22 -174.72(15)
C21 C22 C23 C18 0.9(3)
C18 P2 C24 C25 -103.90(18)
C5 P2 C24 C25 -0.4(2)
Ru2 P2 C24 C25 122.70(16)
C18 P2 C24 C29 76.14(16)
C5 P2 C24 C29 179.63(14)
Ru2 P2 C24 C29 -57.27(16)
C29 C24 C25 C26 1.1(3)
P2 C24 C25 C26 -178.82(16)
C24 C25 C26 C27 -1.0(3)
C25 C26 C27 C28 0.0(4)
C26 C27 C28 C29 0.9(4)
C27 C28 C29 C24 -0.8(3)
C25 C24 C29 C28 -0.2(3)
P2 C24 C29 C28 179.72(17)
C34 P3 C30 C31 157.86(18)
Ru1 P3 C30 C31 -63.6(2)
Ru2 P3 C30 C31 23.1(2)
C34 P3 C30 C33 40.3(2)
Ru1 P3 C30 C33 178.78(15)
Ru2 P3 C30 C33 -94.47(18)
C34 P3 C30 C32 -82.9(2)
Ru1 P3 C30 C32 55.6(2)
Ru2 P3 C30 C32 142.33(18)
C30 P3 C34 C36 48.05(18)
Ru1 P3 C34 C36 -91.02(16)
Ru2 P3 C34 C36 -173.69(14)
C30 P3 C34 C35 166.24(15)
Ru1 P3 C34 C35 27.18(17)
Ru2 P3 C34 C35 -55.49(16)
C30 P3 C34 C37 -75.02(19)
Ru1 P3 C34 C37 145.92(15)
Ru2 P3 C34 C37 63.25(18)
C2' Ru1' Ru2' C4' -1.74(10)
C1' Ru1' Ru2' C4' 138.4(2)
N2' Ru1' Ru2' C4' -179.50(8)
P1' Ru1' Ru2' C4' -99.44(6)
P3' Ru1' Ru2' C4' 82.42(7)
C2' Ru1' Ru2' C3' -125.48(14)
C1' Ru1' Ru2' C3' 14.7(2)
N2' Ru1' Ru2' C3' 56.76(12)
P1' Ru1' Ru2' C3' 136.82(11)
P3' Ru1' Ru2' C3' -41.32(11)
C2' Ru1' Ru2' O6' 174.29(9)
C1' Ru1' Ru2' O6' -45.5(2)
N2' Ru1' Ru2' O6' -3.47(6)
P1' Ru1' Ru2' O6' 76.59(4)
P3' Ru1' Ru2' O6' -101.55(4)
C2' Ru1' Ru2' P3' -84.16(8)
C1' Ru1' Ru2' P3' 56.0(2)
N2' Ru1' Ru2' P3' 98.08(5)
P1' Ru1' Ru2' P3' 178.137(18)
C2' Ru1' Ru2' P2' 99.99(8)
C1' Ru1' Ru2' P2' -119.8(2)
N2' Ru1' Ru2' P2' -77.77(5)
P1' Ru1' Ru2' P2' 2.287(16)
P3' Ru1' Ru2' P2' -175.849(18)
C2' Ru1' P1' C6' 98.82(11)
C1' Ru1' P1' C6' 12.11(13)
N2' Ru1' P1' C6' -75.20(8)
P3' Ru1' P1' C6' -139.11(7)
Ru2' Ru1' P1' C6' -141.88(7)
C2' Ru1' P1' C12' -25.07(11)
C1' Ru1' P1' C12' -111.78(13)
N2' Ru1' P1' C12' 160.91(9)
P3' Ru1' P1' C12' 96.99(8)
Ru2' Ru1' P1' C12' 94.23(7)
C2' Ru1' P1' C5' -143.51(10)
C1' Ru1' P1' C5' 129.78(12)
N2' Ru1' P1' C5' 42.48(7)
P3' Ru1' P1' C5' -21.44(7)
Ru2' Ru1' P1' C5' -24.21(6)
C4' Ru2' P2' C24' 12.37(9)
C3' Ru2' P2' C24' 102.58(10)
O6' Ru2' P2' C24' -170.29(8)
P3' Ru2' P2' C24' -107.71(8)
Ru1' Ru2' P2' C24' -101.32(7)
C4' Ru2' P2' C18' -113.15(9)
C3' Ru2' P2' C18' -22.93(9)
O6' Ru2' P2' C18' 64.19(8)
P3' Ru2' P2' C18' 126.77(7)
Ru1' Ru2' P2' C18' 133.16(7)
C4' Ru2' P2' C5' 133.35(8)
C3' Ru2' P2' C5' -136.43(9)
O6' Ru2' P2' C5' -49.31(7)
P3' Ru2' P2' C5' 13.28(7)
Ru1' Ru2' P2' C5' 19.66(6)
C4' Ru2' P3' C34' 0.28(9)
C3' Ru2' P3' C34' -88.31(9)
O6' Ru2' P3' C34' -179.34(7)
P2' Ru2' P3' C34' 120.78(7)
Ru1' Ru2' P3' C34' 112.90(7)
C4' Ru2' P3' C30' 130.96(9)
C3' Ru2' P3' C30' 42.37(9)
O6' Ru2' P3' C30' -48.66(8)
P2' Ru2' P3' C30' -108.54(7)
Ru1' Ru2' P3' C30' -116.42(7)
C4' Ru2' P3' Ru1' -112.62(6)
C3' Ru2' P3' Ru1' 158.79(6)
O6' Ru2' P3' Ru1' 67.76(4)
P2' Ru2' P3' Ru1' 7.88(3)
C2' Ru1' P3' C34' 6.42(11)
C1' Ru1' P3' C34' 95.55(13)
N2' Ru1' P3' C34' -177.52(8)
P1' Ru1' P3' C34' -113.81(7)
Ru2' Ru1' P3' C34' -110.38(7)
C2' Ru1' P3' C30' -129.90(11)
C1' Ru1' P3' C30' -40.77(13)
N2' Ru1' P3' C30' 46.16(8)
P1' Ru1' P3' C30' 109.87(7)
Ru2' Ru1' P3' C30' 113.30(7)
C2' Ru1' P3' Ru2' 116.80(9)
C1' Ru1' P3' Ru2' -154.08(11)
N2' Ru1' P3' Ru2' -67.14(4)
P1' Ru1' P3' Ru2' -3.43(3)
C4' Ru2' O6' N2' 136.9(8)
C3' Ru2' O6' N2' -146.98(11)
P3' Ru2' O6' N2' -47.42(10)
P2' Ru2' O6' N2' 104.73(10)
Ru1' Ru2' O6' N2' 5.05(9)
O5' N1' N2' O6' -177.67(15)
O5' N1' N2' Ru1' 3.5(2)
Ru2' O6' N2' N1' 173.70(13)
Ru2' O6' N2' Ru1' -7.33(13)
C2' Ru1' N2' N1' 22.0(8)
C1' Ru1' N2' N1' -15.28(18)
P1' Ru1' N2' N1' 87.42(16)
P3' Ru1' N2' N1' -122.00(17)
Ru2' Ru1' N2' N1' -175.47(18)
C2' Ru1' N2' O6' -156.8(7)
C1' Ru1' N2' O6' 165.93(14)
P1' Ru1' N2' O6' -91.38(12)
P3' Ru1' N2' O6' 59.21(11)
Ru2' Ru1' N2' O6' 5.73(10)
C2' Ru1' C1' O1' 7.2(9)
N2' Ru1' C1' O1' -176.8(9)
P1' Ru1' C1' O1' 101.4(9)
P3' Ru1' C1' O1' -94.4(9)
Ru2' Ru1' C1' O1' -138.6(8)
C1' Ru1' C2' O2' 35.2(19)
N2' Ru1' C2' O2' -2(3)
P1' Ru1' C2' O2' -66.9(19)
P3' Ru1' C2' O2' 141.2(19)
Ru2' Ru1' C2' O2' -163.7(19)
C4' Ru2' C3' O3' -49.9(18)
O6' Ru2' C3' O3' 134.9(18)
P3' Ru2' C3' O3' 47.1(18)
P2' Ru2' C3' O3' -148.5(18)
Ru1' Ru2' C3' O3' 79.9(18)
C3' Ru2' C4' O4' -31(4)
O6' Ru2' C4' O4' 46(4)
P3' Ru2' C4' O4' -130(4)
P2' Ru2' C4' O4' 77(4)
Ru1' Ru2' C4' O4' 176(100)
C6' P1' C5' P2' 171.56(10)
C12' P1' C5' P2' -81.13(12)
Ru1' P1' C5' P2' 47.82(11)
C24' P2' C5' P1' 83.80(12)
C18' P2' C5' P1' -167.57(10)
Ru2' P2' C5' P1' -44.92(11)
C12' P1' C6' C7' -96.99(18)
C5' P1' C6' C7' 10.49(19)
Ru1' P1' C6' C7' 130.19(15)
C12' P1' C6' C11' 82.21(17)
C5' P1' C6' C11' -170.32(15)
Ru1' P1' C6' C11' -50.62(17)
C11' C6' C7' C8' 0.1(3)
P1' C6' C7' C8' 179.29(15)
C6' C7' C8' C9' 0.4(3)
C7' C8' C9' C10' -0.5(3)
C8' C9' C10' C11' 0.2(3)
C9' C10' C11' C6' 0.3(3)
C7' C6' C11' C10' -0.4(3)
P1' C6' C11' C10' -179.68(17)
C6' P1' C12' C17' -149.88(19)
C5' P1' C12' C17' 101.0(2)
Ru1' P1' C12' C17' -20.4(2)
C6' P1' C12' C13' 35.41(18)
C5' P1' C12' C13' -73.73(17)
Ru1' P1' C12' C13' 164.94(14)
C17' C12' C13' C14' 0.9(3)
P1' C12' C13' C14' 175.78(17)
C12' C13' C14' C15' -0.8(4)
C13' C14' C15' C16' 0.4(4)
C14' C15' C16' C17' 0.0(5)
C13' C12' C17' C16' -0.6(4)
P1' C12' C17' C16' -175.3(2)
C15' C16' C17' C12' 0.1(5)
C24' P2' C18' C23' -152.10(16)
C5' P2' C18' C23' 97.35(16)
Ru2' P2' C18' C23' -19.15(17)
C24' P2' C18' C19' 27.48(18)
C5' P2' C18' C19' -83.07(17)
Ru2' P2' C18' C19' 160.42(14)
C23' C18' C19' C20' 0.3(3)
P2' C18' C19' C20' -179.24(15)
C18' C19' C20' C21' -0.3(3)
C19' C20' C21' C22' -0.2(3)
C20' C21' C22' C23' 0.6(3)
C19' C18' C23' C22' 0.1(3)
P2' C18' C23' C22' 179.68(16)
C21' C22' C23' C18' -0.6(3)
C18' P2' C24' C25' -92.52(19)
C5' P2' C24' C25' 14.8(2)
Ru2' P2' C24' C25' 136.31(16)
C18' P2' C24' C29' 86.27(18)
C5' P2' C24' C29' -166.39(17)
Ru2' P2' C24' C29' -44.90(19)
C29' C24' C25' C26' 2.2(3)
P2' C24' C25' C26' -179.08(19)
C24' C25' C26' C27' -0.7(4)
C25' C26' C27' C28' -1.2(5)
C26' C27' C28' C29' 1.6(5)
C27' C28' C29' C24' -0.2(4)
C25' C24' C29' C28' -1.7(4)
P2' C24' C29' C28' 179.4(2)
C34' P3' C30' C31' 152.68(14)
Ru2' P3' C30' C31' 18.54(16)
Ru1' P3' C30' C31' -67.28(15)
C34' P3' C30' C32' -88.36(15)
Ru2' P3' C30' C32' 137.50(12)
Ru1' P3' C30' C32' 51.69(15)
C34' P3' C30' C33' 33.95(17)
Ru2' P3' C30' C33' -100.19(14)
Ru1' P3' C30' C33' 174.00(12)
C30' P3' C34' C36' 51.01(16)
Ru2' P3' C34' C36' -173.36(12)
Ru1' P3' C34' C36' -90.60(14)
C30' P3' C34' C35' 168.53(14)
Ru2' P3' C34' C35' -55.84(15)
Ru1' P3' C34' C35' 26.92(16)
C30' P3' C34' C37' -72.83(15)
Ru2' P3' C34' C37' 62.80(14)
Ru1' P3' C34' C37' 145.56(11)
